data_2220120
loop_
_publ_author_name
'Lei, Gang'
'Jing, Lin-Hai'
'Zhou, Li'

_publ_section_title
;
 2-Nitro-<i>N</i>-(8-quinolyl)benzamide
;
_journal_coeditor_code CI2716
_journal_issue 12
_journal_name_full 'Acta Crystallographica Section E'
_journal_page_first o2392
_journal_paper_doi 10.1107/S160053680803777X
_journal_volume 64
_journal_year 2008
_chemical_formula_iupac 'C16 H11 N3 O3'
_chemical_formula_moiety 'C16 H11 N3 O3'
_chemical_formula_sum 'C16 H11 N3 O3'
_chemical_formula_weight 293.28
_chemical_name_systematic
;
2-Nitro-<i>N</i>-(8-quinolyl)benzamide
;
_space_group_IT_number 14
_symmetry_cell_setting monoclinic
_symmetry_space_group_name_Hall '-P 2ybc'
_symmetry_space_group_name_H-M 'P 1 21/c 1'
_atom_sites_solution_hydrogens geom
_atom_sites_solution_primary direct
_atom_sites_solution_secondary difmap
_audit_creation_method SHELXL-97
_cell_angle_alpha 90
_cell_angle_beta 116.449(3)
_cell_angle_gamma 90
_cell_formula_units_Z 4
_cell_length_a 12.430(3)
_cell_length_b 10.144(3)
_cell_length_c 11.528(3)
_cell_measurement_reflns_used 3984
_cell_measurement_temperature 93(2)
_cell_measurement_theta_max 27.47
_cell_measurement_theta_min 3.24
_cell_volume 1301.4(6)
_computing_cell_refinement 'RAPID-AUTO (Rigaku, 2004)'
_computing_data_collection 'RAPID-AUTO (Rigaku, 2004)'
_computing_data_reduction 'RAPID-AUTO (Rigaku, 2004)'
_computing_molecular_graphics 'XP in SHELXTL (Sheldrick, 2008)'
_computing_publication_material 'SHELXL97 (Sheldrick, 2008)'
_computing_structure_refinement 'SHELXL97 (Sheldrick, 2008)'
_computing_structure_solution 'SHELXS97 (Sheldrick, 2008)'
_diffrn_ambient_temperature 93(2)
_diffrn_measured_fraction_theta_full 0.991
_diffrn_measured_fraction_theta_max 0.991
_diffrn_measurement_device_type 'Rigaku R-AXIS RAPID'
_diffrn_measurement_method '\w scans'
_diffrn_radiation_monochromator graphite
_diffrn_radiation_source 'fine-focus sealed tube'
_diffrn_radiation_type MoK\a
_diffrn_radiation_wavelength 0.71073
_diffrn_reflns_av_R_equivalents 0.0293
_diffrn_reflns_av_sigmaI/netI 0.0315
_diffrn_reflns_limit_h_max 16
_diffrn_reflns_limit_h_min -16
_diffrn_reflns_limit_k_max 13
_diffrn_reflns_limit_k_min -12
_diffrn_reflns_limit_l_max 11
_diffrn_reflns_limit_l_min -14
_diffrn_reflns_number 10410
_diffrn_reflns_theta_full 27.47
_diffrn_reflns_theta_max 27.47
_diffrn_reflns_theta_min 3.54
_diffrn_standards_number 0
_exptl_absorpt_coefficient_mu 0.107
_exptl_absorpt_correction_type none
_exptl_crystal_colour white
_exptl_crystal_density_diffrn 1.497
_exptl_crystal_density_method 'not measured'
_exptl_crystal_description Block
_exptl_crystal_F_000 608
_exptl_crystal_size_max 0.50
_exptl_crystal_size_mid 0.40
_exptl_crystal_size_min 0.15
_refine_diff_density_max 0.223
_refine_diff_density_min -0.282
_refine_ls_extinction_method none
_refine_ls_goodness_of_fit_ref 1.003
_refine_ls_hydrogen_treatment constr
_refine_ls_matrix_type full
_refine_ls_number_parameters 199
_refine_ls_number_reflns 2949
_refine_ls_number_restraints 0
_refine_ls_restrained_S_all 1.003
_refine_ls_R_factor_all 0.0574
_refine_ls_R_factor_gt 0.0511
_refine_ls_shift/su_max 0.005
_refine_ls_shift/su_mean 0.001
_refine_ls_structure_factor_coef Fsqd
_refine_ls_weighting_details 'calc w=1/[\s^2^(Fo^2^)+(0.089P)^2^+0.36P] where P=(Fo^2^+2Fc^2^)/3'
_refine_ls_weighting_scheme calc
_refine_ls_wR_factor_gt 0.1386
_refine_ls_wR_factor_ref 0.1454
_reflns_number_gt 2679
_reflns_number_total 2949
_reflns_threshold_expression I>2\s(I)
_cod_data_source_file ci2716.cif
_cod_data_source_block I
_cod_original_sg_symbol_H-M 'P 21/c'
_cod_database_code 2220120
_cod_database_fobs_code 2220120

loop_
_symmetry_equiv_pos_as_xyz
'x, y, z'
'-x, y+1/2, -z+1/2'
'-x, -y, -z'
'x, -y-1/2, z-1/2'

loop_
_atom_site_type_symbol
_atom_site_label
_atom_site_fract_x
_atom_site_fract_y
_atom_site_fract_z
_atom_site_U_iso_or_equiv
_atom_site_adp_type
_atom_site_calc_flag
_atom_site_refinement_flags
_atom_site_occupancy
O O1 0.33297(10) 0.27884(13) 0.71053(11) 0.0283(3) Uani d . 1
O O2 0.42529(10) 0.55360(12) 0.75700(12) 0.0290(3) Uani d . 1
O O3 0.60516(11) 0.50766(12) 0.90418(11) 0.0291(3) Uani d . 1
N N1 0.07416(11) 0.46239(13) 0.28513(13) 0.0202(3) Uani d . 1
N N2 0.23340(11) 0.35402(13) 0.50283(13) 0.0201(3) Uani d . 1
H H2N 0.2460 0.3835 0.4381 0.024 Uiso calc R 1
N N3 0.52329(11) 0.49852(13) 0.79419(13) 0.0213(3) Uani d . 1
C C2 -0.00265(14) 0.52243(15) 0.17885(15) 0.0212(3) Uani d . 1
H H2 0.0284 0.5671 0.1278 0.025 Uiso calc R 1
C C3 -0.12782(14) 0.52428(15) 0.13644(16) 0.0223(4) Uani d . 1
H H3 -0.1791 0.5691 0.0590 0.027 Uiso calc R 1
C C4 -0.17449(14) 0.46062(15) 0.20824(16) 0.0221(4) Uani d . 1
H H4 -0.2588 0.4591 0.1803 0.027 Uiso calc R 1
C C5 -0.13518(14) 0.33419(15) 0.40878(16) 0.0210(3) Uani d . 1
H H5 -0.2184 0.3298 0.3865 0.025 Uiso calc R 1
C C6 -0.05278(14) 0.27986(15) 0.52209(16) 0.0215(3) Uani d . 1
H H6 -0.0800 0.2388 0.5783 0.026 Uiso calc R 1
C C7 0.07210(14) 0.28306(15) 0.55819(16) 0.0205(3) Uani d . 1
H H7 0.1275 0.2441 0.6373 0.025 Uiso calc R 1
C C8 0.11263(13) 0.34276(14) 0.47822(15) 0.0187(3) Uani d . 1
C C9 0.02839(13) 0.40129(14) 0.35897(15) 0.0181(3) Uani d . 1
C C10 -0.09602(13) 0.39701(15) 0.32465(15) 0.0194(3) Uani d . 1
C C11 0.33334(13) 0.32539(15) 0.61325(15) 0.0197(3) Uani d . 1
C C12 0.44935(13) 0.34895(15) 0.60488(14) 0.0184(3) Uani d . 1
C C13 0.54399(13) 0.41992(15) 0.69958(15) 0.0189(3) Uani d . 1
C C14 0.65666(14) 0.42618(15) 0.70338(16) 0.0220(3) Uani d . 1
H H14 0.7198 0.4741 0.7698 0.026 Uiso calc R 1
C C15 0.67563(14) 0.36117(15) 0.60838(17) 0.0243(4) Uani d . 1
H H15 0.7527 0.3629 0.6100 0.029 Uiso calc R 1
C C16 0.58228(15) 0.29374(16) 0.51112(16) 0.0239(4) Uani d . 1
H H16 0.5951 0.2518 0.4447 0.029 Uiso calc R 1
C C17 0.47000(14) 0.28663(15) 0.50942(15) 0.0216(3) Uani d . 1
H H17 0.4070 0.2389 0.4426 0.026 Uiso calc R 1

loop_
_atom_site_aniso_label
_atom_site_aniso_U_11
_atom_site_aniso_U_22
_atom_site_aniso_U_33
_atom_site_aniso_U_12
_atom_site_aniso_U_13
_atom_site_aniso_U_23
O1 0.0213(6) 0.0419(7) 0.0199(6) -0.0011(5) 0.0074(5) 0.0064(5)
O2 0.0197(6) 0.0347(7) 0.0308(7) 0.0053(5) 0.0098(5) -0.0042(5)
O3 0.0255(6) 0.0327(7) 0.0207(6) -0.0014(5) 0.0026(5) -0.0051(5)
N1 0.0183(6) 0.0203(6) 0.0204(7) -0.0013(5) 0.0073(5) 0.0005(5)
N2 0.0168(6) 0.0242(7) 0.0187(7) -0.0022(5) 0.0074(5) 0.0018(5)
N3 0.0191(6) 0.0210(7) 0.0213(7) -0.0014(5) 0.0067(6) -0.0016(5)
C2 0.0218(8) 0.0205(7) 0.0200(8) -0.0014(6) 0.0081(6) 0.0023(6)
C3 0.0201(7) 0.0195(7) 0.0229(8) 0.0002(6) 0.0056(6) 0.0004(6)
C4 0.0174(7) 0.0197(7) 0.0267(9) 0.0012(6) 0.0076(6) -0.0010(6)
C5 0.0181(7) 0.0197(7) 0.0271(8) -0.0013(6) 0.0118(6) -0.0031(6)
C6 0.0244(8) 0.0186(7) 0.0259(9) -0.0027(6) 0.0151(7) -0.0014(6)
C7 0.0213(8) 0.0188(7) 0.0211(8) -0.0005(6) 0.0092(6) -0.0016(6)
C8 0.0169(7) 0.0167(7) 0.0216(8) -0.0023(5) 0.0079(6) -0.0034(6)
C9 0.0184(7) 0.0156(7) 0.0196(8) -0.0014(5) 0.0078(6) -0.0024(6)
C10 0.0184(7) 0.0165(7) 0.0219(8) -0.0010(5) 0.0077(6) -0.0039(6)
C11 0.0193(7) 0.0199(7) 0.0188(8) -0.0008(6) 0.0076(6) -0.0015(6)
C12 0.0171(7) 0.0189(7) 0.0165(7) 0.0014(5) 0.0050(6) 0.0040(5)
C13 0.0188(7) 0.0181(7) 0.0180(8) 0.0014(5) 0.0066(6) 0.0013(6)
C14 0.0165(7) 0.0205(7) 0.0259(8) -0.0006(6) 0.0065(6) 0.0007(6)
C15 0.0216(8) 0.0207(7) 0.0328(9) 0.0030(6) 0.0140(7) 0.0049(7)
C16 0.0281(8) 0.0219(8) 0.0249(9) 0.0015(6) 0.0148(7) 0.0021(6)
C17 0.0225(8) 0.0223(8) 0.0189(8) -0.0012(6) 0.0081(6) 0.0009(6)

loop_
_atom_type_symbol
_atom_type_description
_atom_type_scat_dispersion_real
_atom_type_scat_dispersion_imag
_atom_type_scat_source
C C 0.0033 0.0016 'International Tables Vol C Tables 4.2.6.8 and 6.1.1.4'
H H 0.0000 0.0000 'International Tables Vol C Tables 4.2.6.8 and 6.1.1.4'
N N 0.0061 0.0033 'International Tables Vol C Tables 4.2.6.8 and 6.1.1.4'
O O 0.0106 0.0060 'International Tables Vol C Tables 4.2.6.8 and 6.1.1.4'

loop_
_geom_angle_atom_site_label_1
_geom_angle_atom_site_label_2
_geom_angle_atom_site_label_3
_geom_angle
C2 N1 C9 117.28(13)
C11 N2 C8 128.52(13)
C11 N2 H2N 115.7
C8 N2 H2N 115.7
O3 N3 O2 124.26(14)
O3 N3 C13 118.14(13)
O2 N3 C13 117.59(13)
N1 C2 C3 123.99(15)
N1 C2 H2 118.0
C3 C2 H2 118.0
C4 C3 C2 119.02(15)
C4 C3 H3 120.5
C2 C3 H3 120.5
C3 C4 C10 119.39(14)
C3 C4 H4 120.3
C10 C4 H4 120.3
C6 C5 C10 119.76(14)
C6 C5 H5 120.1
C10 C5 H5 120.1
C5 C6 C7 121.88(15)
C5 C6 H6 119.1
C7 C6 H6 119.1
C8 C7 C6 119.64(15)
C8 C7 H7 120.2
C6 C7 H7 120.2
C7 C8 N2 125.45(14)
C7 C8 C9 119.78(14)
N2 C8 C9 114.76(13)
N1 C9 C10 123.11(14)
N1 C9 C8 117.16(13)
C10 C9 C8 119.70(14)
C4 C10 C5 123.56(14)
C4 C10 C9 117.17(14)
C5 C10 C9 119.23(14)
O1 C11 N2 124.71(14)
O1 C11 C12 121.09(14)
N2 C11 C12 114.12(13)
C17 C12 C13 117.75(14)
C17 C12 C11 119.90(13)
C13 C12 C11 121.93(14)
C14 C13 C12 122.48(15)
C14 C13 N3 117.59(13)
C12 C13 N3 119.80(13)
C13 C14 C15 118.66(14)
C13 C14 H14 120.7
C15 C14 H14 120.7
C16 C15 C14 119.96(15)
C16 C15 H15 120.0
C14 C15 H15 120.0
C15 C16 C17 120.81(15)
C15 C16 H16 119.6
C17 C16 H16 119.6
C12 C17 C16 120.29(15)
C12 C17 H17 119.9
C16 C17 H17 119.9

loop_
_geom_bond_atom_site_label_1
_geom_bond_atom_site_label_2
_geom_bond_distance
O1 C11 1.219(2)
O2 N3 1.2307(17)
O3 N3 1.2257(17)
N1 C2 1.320(2)
N1 C9 1.365(2)
N2 C11 1.3562(19)
N2 C8 1.4028(19)
N2 H2N 0.88
N3 C13 1.463(2)
C2 C3 1.408(2)
C2 H2 0.95
C3 C4 1.366(2)
C3 H3 0.95
C4 C10 1.415(2)
C4 H4 0.95
C5 C6 1.366(2)
C5 C10 1.416(2)
C5 H5 0.95
C6 C7 1.417(2)
C6 H6 0.95
C7 C8 1.373(2)
C7 H7 0.95
C8 C9 1.434(2)
C9 C10 1.416(2)
C11 C12 1.507(2)
C12 C17 1.389(2)
C12 C13 1.396(2)
C13 C14 1.383(2)
C14 C15 1.386(2)
C14 H14 0.95
C15 C16 1.383(2)
C15 H15 0.95
C16 C17 1.389(2)
C16 H16 0.95
C17 H17 0.95

loop_
_geom_hbond_atom_site_label_D
_geom_hbond_atom_site_label_H
_geom_hbond_atom_site_label_A
_geom_hbond_site_symmetry_A
_geom_hbond_distance_DH
_geom_hbond_distance_HA
_geom_hbond_distance_DA
_geom_hbond_angle_DHA
C3 H3 O3 1_454 0.95 2.55 3.209(2) 127
C4 H4 O2 3_566 0.95 2.48 3.319(2) 147
C17 H17 O1 4_565 0.95 2.42 3.160(2) 135

loop_
_geom_torsion_atom_site_label_1
_geom_torsion_atom_site_label_2
_geom_torsion_atom_site_label_3
_geom_torsion_atom_site_label_4
_geom_torsion
C9 N1 C2 C3 -1.5(2)
N1 C2 C3 C4 0.0(2)
C2 C3 C4 C10 1.4(2)
C10 C5 C6 C7 -0.7(2)
C5 C6 C7 C8 0.4(2)
C6 C7 C8 N2 179.31(14)
C6 C7 C8 C9 0.0(2)
C11 N2 C8 C7 -9.2(3)
C11 N2 C8 C9 170.17(14)
C2 N1 C9 C10 1.7(2)
C2 N1 C9 C8 -176.46(14)
C7 C8 C9 N1 178.25(13)
N2 C8 C9 N1 -1.14(19)
C7 C8 C9 C10 0.0(2)
N2 C8 C9 C10 -179.40(13)
C3 C4 C10 C5 176.77(14)
C3 C4 C10 C9 -1.2(2)
C6 C5 C10 C4 -177.25(15)
C6 C5 C10 C9 0.6(2)
N1 C9 C10 C4 -0.4(2)
C8 C9 C10 C4 177.72(13)
N1 C9 C10 C5 -178.44(13)
C8 C9 C10 C5 -0.3(2)
C8 N2 C11 O1 3.0(3)
C8 N2 C11 C12 179.71(14)
O1 C11 C12 C17 120.18(17)
N2 C11 C12 C17 -56.67(19)
O1 C11 C12 C13 -52.2(2)
N2 C11 C12 C13 130.96(15)
C17 C12 C13 C14 -2.1(2)
C11 C12 C13 C14 170.39(14)
C17 C12 C13 N3 173.65(13)
C11 C12 C13 N3 -13.8(2)
O3 N3 C13 C14 -37.9(2)
O2 N3 C13 C14 140.59(15)
O3 N3 C13 C12 146.16(15)
O2 N3 C13 C12 -35.4(2)
C12 C13 C14 C15 1.0(2)
N3 C13 C14 C15 -174.87(13)
C13 C14 C15 C16 1.1(2)
C14 C15 C16 C17 -2.0(2)
C13 C12 C17 C16 1.2(2)
C11 C12 C17 C16 -171.51(14)
C15 C16 C17 C12 0.9(2)

loop_
_cod_related_entry_id
_cod_related_entry_database
_cod_related_entry_code
1 ChemSpider 692965
